data_4000690
loop_
_publ_author_name
'Thierry Maris'
'Michael J. Henson'
'Stephen J. Heyes'
'Keith Prout'

_publ_section_title
;
 Investigations of the Phase Transitions in Thiourea Inclusion Compounds
 with Cycloheptane, Cyclooctane, and Cyclooctanone
;
_journal_name_full 'Chem. Mater.'
_journal_page_first 2483
_journal_page_last 2492
_journal_paper_doi 10.1021/cm991173u
_journal_volume 13
_journal_year 2001
_chemical_compound_source 'see text'
_chemical_formula_moiety 'C8 H14 O, 3(C H4 N2 S)'
_chemical_formula_sum 'C11 H26 N6 O S3'
_chemical_formula_weight 354.59
_chemical_name_systematic
;
 ?
;
_space_group_IT_number 14
_symmetry_cell_setting monoclinic
_symmetry_space_group_name_Hall '-P 2ybc'
_symmetry_space_group_name_H-M 'P 1 21/c 1'
_cell_angle_alpha 90
_cell_angle_beta 117.098(11)
_cell_angle_gamma 90
_cell_formula_units_Z 4
_cell_length_a 12.7610(15)
_cell_length_b 15.631(2)
_cell_length_c 10.3603(13)
_cell_measurement_temperature 293
_cell_volume 1839.7(4)
_computing_publication_material 'PLATON (Spek, 1990)'
_computing_structure_refinement 'SHELXL-97 (Sheldrick, 1997)'
_diffrn_radiation_type CuK\a
_diffrn_radiation_wavelength 1.54180
_diffrn_reflns_av_R_equivalents 0.0400
_diffrn_reflns_limit_h_max 11
_diffrn_reflns_limit_h_min -15
_diffrn_reflns_limit_k_max 19
_diffrn_reflns_limit_k_min 0
_diffrn_reflns_limit_l_max 11
_diffrn_reflns_limit_l_min -12
_diffrn_reflns_number 4068
_diffrn_reflns_reduction_process
;
 ?
;
_diffrn_reflns_theta_max 74.33
_diffrn_reflns_theta_min 0.00
_exptl_absorpt_coefficient_mu 3.75
_exptl_absorpt_correction_T_max 0.470
_exptl_absorpt_correction_T_min 0.450
_exptl_crystal_density_diffrn 1.280
_exptl_crystal_F_000 760
_exptl_crystal_size_max 0.900
_exptl_crystal_size_mid 0.400
_exptl_crystal_size_min 0.200
_refine_diff_density_max 0.890
_refine_diff_density_min -0.630
_refine_ls_extinction_coef 202(16)
_refine_ls_extinction_method 'larson 1970'
_refine_ls_goodness_of_fit_ref 1.086
_refine_ls_hydrogen_treatment constr
_refine_ls_matrix_type full
_refine_ls_number_parameters 191
_refine_ls_number_reflns 3428
_refine_ls_number_restraints 0
_refine_ls_R_factor_gt 0.0680
_refine_ls_shift/su_max 0.079
_refine_ls_structure_factor_coef F
_refine_ls_weighting_scheme calc
_refine_ls_wR_factor_ref 0.0747
_reflns_number_gt 3428
_reflns_number_total 3741
_reflns_threshold_expression >3.00(i)
_cod_data_source_file deposit.cif
_cod_data_source_block tco8_295
_cod_depositor_comments
;
The following automatic conversions were performed:

'_refine_ls_weighting_scheme' value 'calc ' changed to 'calc'
according to the built-in table from CIF Core dictionary named
'cif_core.dic' version 2.4.1 from 2010-06-29.

Automatic conversion script
Id: cif_fix_values 1715 2011-07-08 13:25:40Z adriana 
;
_cod_original_sg_symbol_H-M P21/c
_cod_database_code 4000690

loop_
_symmetry_equiv_pos_as_xyz
x,y,z
-x,1/2+y,1/2-z
-x,-y,-z
x,1/2-y,1/2+z

loop_
_atom_site_aniso_label
_atom_site_aniso_U_11
_atom_site_aniso_U_22
_atom_site_aniso_U_33
_atom_site_aniso_U_23
_atom_site_aniso_U_13
_atom_site_aniso_U_12
O13 0.0595(9) 0.0571(9) 0.0787(11) -0.0019(8) 0.0211(8) -0.0116(7)
C14 0.0459(9) 0.0480(10) 0.0628(12) -0.0012(8) 0.0280(9) -0.0007(8)
C15 0.0629(12) 0.0714(14) 0.0586(12) 0.0090(10) 0.0320(10) -0.0040(10)
C16 0.0634(12) 0.0764(14) 0.0440(10) 0.0010(10) 0.0195(9) -0.0024(11)
C17 0.0500(10) 0.0776(15) 0.0638(13) 0.0128(11) 0.0200(10) 0.0110(10)
C18 0.0539(11) 0.0658(13) 0.0651(12) -0.0030(10) 0.0330(10) 0.0100(9)
C19 0.0653(13) 0.0681(13) 0.0628(13) 0.0050(10) 0.0365(11) -0.0070(10)
C20 0.0729(13) 0.0451(11) 0.0582(11) 0.0108(8) 0.0280(10) 0.0053(9)
C21 0.0558(11) 0.0420(10) 0.0726(13) 0.0008(9) 0.0280(10) 0.0076(8)
S1 0.0564(3) 0.0391(3) 0.0448(3) -0.0078(2) 0.0246(2) -0.0068(2)
N3 0.0553(9) 0.0502(9) 0.0688(11) -0.0199(8) 0.0279(9) -0.0108(7)
N4 0.0691(11) 0.0618(11) 0.0624(11) -0.0223(8) 0.0375(9) -0.0112(8)
C2 0.0515(9) 0.0310(8) 0.0441(9) 0.0005(6) 0.0195(7) 0.0011(7)
S5 0.0514(3) 0.0498(3) 0.0447(3) 0.0075(2) 0.0229(2) 0.0061(2)
N7 0.0650(10) 0.0640(10) 0.0522(9) 0.0108(8) 0.0311(8) 0.0056(8)
N8 0.0600(10) 0.0624(11) 0.0560(10) 0.0153(8) 0.0246(8) 0.0122(8)
C6 0.0550(10) 0.0328(8) 0.0443(9) -0.0016(7) 0.0218(8) -0.0016(7)
S9 0.0475(3) 0.0354(3) 0.0571(3) 0.0054(2) 0.0210(2) 0.0025(2)
N11 0.0610(10) 0.0442(9) 0.0668(11) 0.0078(8) 0.0271(9) 0.0130(7)
N12 0.0630(10) 0.0424(8) 0.0688(11) 0.0120(8) 0.0222(9) -0.0050(7)
C10 0.0543(9) 0.0378(8) 0.0333(7) -0.0002(6) 0.0165(7) 0.0026(7)

loop_
_atom_site_label
_atom_site_type_symbol
_atom_site_thermal_displace_type
_atom_site_fract_x
_atom_site_fract_y
_atom_site_fract_z
_atom_site_occupancy
_atom_site_U_iso_or_equiv
O13 O Uani 0.45438(15) 0.06710(10) 0.6145(2) 1.000 0.0691(6)
C14 C Uani 0.38347(17) 0.01752(12) 0.5299(2) 1.000 0.0510(6)
C15 C Uani 0.3035(2) 0.04344(16) 0.3769(3) 1.000 0.0626(7)
C16 C Uani 0.1780(2) 0.00939(17) 0.3130(2) 1.000 0.0632(7)
C17 C Uani 0.1047(2) 0.04576(17) 0.3804(3) 1.000 0.0661(7)
C18 C Uani 0.15313(19) 0.03586(15) 0.5433(3) 1.000 0.0593(7)
C19 C Uani 0.1851(2) -0.05586(16) 0.6016(3) 1.000 0.0626(8)
C20 C Uani 0.3161(2) -0.07604(13) 0.6752(2) 1.000 0.0594(7)
C21 C Uani 0.37683(19) -0.07209(13) 0.5782(3) 1.000 0.0573(7)
S1 S Uani -0.35876(4) -0.14292(3) 0.11038(5) 1.000 0.0462(2)
N3 N Uani -0.51660(16) -0.25248(11) -0.0635(2) 1.000 0.0582(6)
N4 N Uani -0.35675(18) -0.23495(13) -0.1026(2) 1.000 0.0615(6)
C2 C Uani -0.41425(17) -0.21540(10) -0.0281(2) 1.000 0.0431(5)
S5 S Uani -0.07077(4) -0.15348(3) 0.00764(5) 1.000 0.0482(2)
N7 N Uani -0.06828(17) -0.20806(12) 0.25006(19) 1.000 0.0587(6)
N8 N Uani 0.09977(17) -0.23199(12) 0.2302(2) 1.000 0.0602(6)
C6 C Uani -0.00835(17) -0.20126(11) 0.1747(2) 1.000 0.0443(5)
S9 S Uani 0.28502(4) -0.19730(3) 0.07389(5) 1.000 0.0477(2)
N11 N Uani 0.16656(16) -0.05361(11) -0.0249(2) 1.000 0.0581(6)
N12 N Uani 0.36370(17) -0.04560(11) 0.0490(2) 1.000 0.0611(6)
C10 C Uani 0.27102(16) -0.09108(11) 0.03006(18) 1.000 0.0431(5)
H151 H Uiso 0.29940 0.10730 0.37360 1.000 0.0769
H152 H Uiso 0.33930 0.02280 0.31440 1.000 0.0769
H161 H Uiso 0.18180 -0.05410 0.32620 1.000 0.0717
H162 H Uiso 0.13800 0.02320 0.20710 1.000 0.0717
H171 H Uiso 0.09460 0.10830 0.35790 1.000 0.0753
H172 H Uiso 0.02620 0.01690 0.33370 1.000 0.0753
H181 H Uiso 0.22580 0.07170 0.59090 1.000 0.0736
H182 H Uiso 0.09250 0.05770 0.57100 1.000 0.0736
H191 H Uiso 0.15440 -0.06550 0.67370 1.000 0.0785
H192 H Uiso 0.14550 -0.09620 0.51840 1.000 0.0785
H201 H Uiso 0.35590 -0.03410 0.75600 1.000 0.0692
H202 H Uiso 0.32650 -0.13520 0.71610 1.000 0.0692
H211 H Uiso 0.45860 -0.09500 0.63320 1.000 0.0667
H212 H Uiso 0.33180 -0.10830 0.49060 1.000 0.0667
H31 H Uiso -0.55610 -0.24000 -0.01630 1.000 0.0691
H32 H Uiso -0.54460 -0.28940 -0.13410 1.000 0.0691
H41 H Uiso -0.38610 -0.27200 -0.17280 1.000 0.0772
H42 H Uiso -0.28950 -0.21080 -0.08140 1.000 0.0772
H71 H Uiso -0.03630 -0.23240 0.33490 1.000 0.0720
H72 H Uiso -0.13970 -0.18820 0.21480 1.000 0.0720
H81 H Uiso 0.13060 -0.25610 0.31520 1.000 0.0713
H82 H Uiso 0.14020 -0.22810 0.18180 1.000 0.0713
H111 H Uiso 0.16010 0.00050 -0.04700 1.000 0.0679
H112 H Uiso 0.10440 -0.08310 -0.03900 1.000 0.0679
H121 H Uiso 0.43270 -0.06960 0.08400 1.000 0.0681
H122 H Uiso 0.35590 0.00840 0.02640 1.000 0.0681

loop_
_geom_angle_atom_site_label_1
_geom_angle_atom_site_label_2
_geom_angle_atom_site_label_3
_geom_angle
_geom_angle_publ_flag
C2 N3 H32 120.03 no
H31 N3 H32 120.01 no
C2 N3 H31 119.96 no
H41 N4 H42 120.00 no
C2 N4 H41 120.04 no
C2 N4 H42 119.96 no
H71 N7 H72 119.98 no
C6 N7 H71 120.01 no
C6 N7 H72 120.01 no
C6 N8 H82 120.01 no
H81 N8 H82 120.02 no
C6 N8 H81 119.98 no
C10 N11 H111 119.95 no
C10 N11 H112 120.00 no
H111 N11 H112 120.05 no
C10 N12 H122 119.97 no
H121 N12 H122 120.06 no
C10 N12 H121 119.97 no
C15 C14 C21 119.33(19) no
O13 C14 C21 119.51(19) yes
O13 C14 C15 121.15(19) yes
C14 C15 C16 116.1(2) no
C15 C16 C17 114.7(2) no
C16 C17 C18 116.8(2) no
C17 C18 C19 115.6(2) no
C18 C19 C20 115.1(2) no
C19 C20 C21 115.70(19) no
C14 C21 C20 112.33(19) no
C14 C15 H151 107.83 no
C14 C15 H152 107.80 no
C16 C15 H151 107.81 no
C16 C15 H152 107.79 no
H151 C15 H152 109.40 no
C15 C16 H162 108.15 no
C17 C16 H162 108.17 no
C17 C16 H161 108.18 no
C15 C16 H161 108.15 no
H161 C16 H162 109.44 no
H171 C17 H172 109.52 no
C18 C17 H172 107.63 no
C18 C17 H171 107.63 no
C16 C17 H171 107.55 no
C16 C17 H172 107.55 no
C17 C18 H181 107.91 no
C19 C18 H181 107.95 no
C17 C18 H182 107.93 no
H181 C18 H182 109.40 no
C19 C18 H182 107.89 no
C20 C19 H192 108.05 no
C20 C19 H191 108.01 no
C18 C19 H192 108.07 no
H191 C19 H192 109.44 no
C18 C19 H191 108.05 no
H201 C20 H202 109.41 no
C21 C20 H202 107.90 no
C21 C20 H201 107.95 no
C19 C20 H201 107.86 no
C19 C20 H202 107.90 no
C14 C21 H212 108.77 no
C14 C21 H211 108.73 no
C20 C21 H211 108.77 no
C20 C21 H212 108.72 no
H211 C21 H212 109.49 no
N3 C2 N4 118.64(18) yes
S1 C2 N3 120.27(17) yes
S1 C2 N4 121.09(17) yes
S5 C6 N8 120.78(17) yes
N7 C6 N8 118.97(18) yes
S5 C6 N7 120.25(17) yes
N11 C10 N12 119.06(17) yes
S9 C10 N11 120.46(16) yes
S9 C10 N12 120.48(16) yes

loop_
_geom_bond_atom_site_label_1
_geom_bond_atom_site_label_2
_geom_bond_distance
_geom_bond_publ_flag
S1 C2 1.7081(18) yes
S5 C6 1.7123(19) yes
S9 C10 1.7091(18) yes
O13 C14 1.210(3) yes
N3 C2 1.319(3) yes
N4 C2 1.320(3) yes
N3 H31 0.8694 no
N3 H32 0.8704 no
N4 H42 0.8692 no
N4 H41 0.8697 no
N7 C6 1.323(3) yes
N8 C6 1.320(3) yes
N7 H72 0.8701 no
N7 H71 0.8701 no
N8 H81 0.8699 no
N8 H82 0.8701 no
N11 C10 1.324(3) yes
N12 C10 1.316(3) yes
N11 H112 0.8703 no
N11 H111 0.8703 no
N12 H121 0.8699 no
N12 H122 0.8695 no
C14 C15 1.498(3) no
C14 C21 1.503(3) no
C15 C16 1.523(4) no
C16 C17 1.510(4) no
C17 C18 1.518(4) no
C18 C19 1.537(4) no
C19 C20 1.521(4) no
C20 C21 1.524(4) no
C15 H151 0.9993 no
C15 H152 1.0008 no
C16 H161 0.9999 no
C16 H162 1.0003 no
C17 H171 0.9996 no
C17 H172 0.9998 no
C18 H181 1.0002 no
C18 H182 0.9999 no
C19 H192 0.9996 no
C19 H191 1.0004 no
C20 H201 1.0006 no
C20 H202 1.0005 no
C21 H212 0.9996 no
C21 H211 1.0000 no

loop_
_geom_contact_atom_site_label_1
_geom_contact_atom_site_label_2
_geom_contact_distance
_geom_contact_site_symmetry_2
_geom_contact_publ_flag
S1 N4 3.524(2) 4_545 no
S1 N7 3.462(2) . no
S1 N12 3.3644(19) 3_555 no
S5 N4 3.528(2) . no
S5 N11 3.4934(19) 3_555 no
S5 N7 3.447(2) 4_544 no
S9 N8 3.463(2) . no
S9 N8 3.438(2) 4_544 no
S9 C20 3.665(2) 4_544 no
S9 N3 3.530(2) 1_655 no
S9 N3 3.532(2) 4_645 no
S1 H72 2.5943 . no
S1 H41 2.7659 4_545 no
S1 H122 2.5452 3_555 no
S1 H121 2.7942 1_455 no
S1 H181 2.9853 3_556 no
S1 H201 3.0867 3_556 no
S5 H112 2.7248 . no
S5 H162 2.8449 3_555 no
S5 H71 2.7010 4_544 no
S5 H42 2.6644 . no
S5 H111 2.7581 3_555 no
S9 H31 2.6749 1_655 no
S9 H82 2.6037 . no
S9 H32 2.8161 4_645 no
S9 H81 2.6048 4_544 no
S9 H202 2.9318 4_544 no
O13 C14 3.330(3) 3_656 no
O13 N12 3.207(3) 3_656 no
O13 N3 3.041(2) 2_555 no
O13 H41 2.8158 2_555 no
O13 H201 2.8123 . no
O13 H181 2.8149 . no
O13 H32 2.4870 2_555 no
O13 H121 2.7811 3_656 no
O13 H152 2.7717 3_656 no
N3 S9 3.530(2) 1_455 no
N3 S9 3.532(2) 4_444 no
N3 O13 3.041(2) 2_545 no
N4 S1 3.524(2) 4_544 no
N4 S5 3.528(2) . no
N7 S1 3.462(2) . no
N7 S5 3.447(2) 4_545 no
N8 S9 3.438(2) 4_545 no
N8 S9 3.463(2) . no
N11 S5 3.4934(19) 3_555 no
N12 S1 3.3644(19) 3_555 no
N12 O13 3.207(3) 3_656 no
N3 H202 2.9014 1_454 no
N11 H162 2.8548 . no
C14 C18 3.019(4) . no
C14 O13 3.330(3) 3_656 no
C14 C14 3.348(3) 3_656 no
C16 C20 3.598(3) . no
C18 C14 3.019(4) . no
C20 S9 3.665(2) 4_545 no
C20 C16 3.598(3) . no
C14 H181 2.5146 . no
C15 H181 2.8454 . no
C16 H212 2.7077 . no
C16 H192 2.8685 . no
C19 H161 2.8344 . no
C21 H181 3.0024 . no
C21 H161 2.6776 . no
H31 S9 2.6749 1_455 no
H32 S9 2.8161 4_444 no
H32 O13 2.4870 2_545 no
H32 H41 2.2504 . no
H41 O13 2.8158 2_545 no
H41 H32 2.2504 . no
H41 S1 2.7659 4_544 no
H42 S5 2.6644 . no
H71 H81 2.2608 . no
H71 S5 2.7010 4_545 no
H72 S1 2.5943 . no
H81 S9 2.6048 4_545 no
H81 H71 2.2608 . no
H82 S9 2.6037 . no
H111 H122 2.2595 . no
H111 S5 2.7581 3_555 no
H112 S5 2.7248 . no
H121 S1 2.7942 1_655 no
H121 O13 2.7811 3_656 no
H122 H111 2.2595 . no
H122 S1 2.5452 3_555 no
H151 H171 2.5435 . no
H152 O13 2.7717 3_656 no
H161 C19 2.8344 . no
H161 H212 2.0767 . no
H161 C21 2.6776 . no
H161 H192 2.3352 . no
H162 N11 2.8548 . no
H162 S5 2.8449 3_555 no
H171 H151 2.5435 . no
H172 H192 2.5398 . no
H172 H182 2.4477 3_556 no
H172 H191 2.3944 3_556 no
H181 C15 2.8454 . no
H181 O13 2.8149 . no
H181 C14 2.5146 . no
H181 S1 2.9853 3_556 no
H181 C21 3.0024 . no
H181 H201 2.4145 . no
H182 H172 2.4477 3_556 no
H191 H172 2.3944 3_556 no
H192 H161 2.3352 . no
H192 C16 2.8685 . no
H192 H172 2.5398 . no
H192 H212 2.5287 . no
H201 O13 2.8123 . no
H201 H181 2.4145 . no
H201 S1 3.0867 3_556 no
H202 S9 2.9318 4_545 no
H202 N3 2.9014 1_656 no
H212 H192 2.5287 . no
H212 C16 2.7077 . no
H212 H161 2.0767 . no

loop_
_geom_hbond_atom_site_label_D
_geom_hbond_atom_site_label_H
_geom_hbond_atom_site_label_A
_geom_hbond_distance_DH
_geom_hbond_distance_HA
_geom_hbond_distance_DA
_geom_hbond_angle_DHA
_geom_hbond_site_symmetry_A
_geom_hbond_publ_flag
N3 H31 S9 0.8694 2.6749 3.530(2) 168.07 1_455 yes
N3 H32 O13 0.8704 2.4870 3.041(2) 122.13 2_545 yes
N3 H32 S9 0.8704 2.8161 3.532(2) 140.55 4_444 yes
N4 H41 S1 0.8697 2.7659 3.524(2) 146.48 4_544 yes
N4 H42 S5 0.8692 2.6644 3.528(2) 172.56 . yes
N7 H71 S5 0.8701 2.7010 3.447(2) 144.60 4_545 yes
N7 H72 S1 0.8701 2.5943 3.462(2) 174.86 . yes
N8 H81 S9 0.8699 2.6048 3.438(2) 160.75 4_545 yes
N8 H82 S9 0.8701 2.6037 3.463(2) 169.60 . yes
N11 H111 S5 0.8703 2.7581 3.4934(19) 143.10 3_555 yes
N11 H112 S5 0.8703 2.7248 3.557(2) 160.50 . yes
N12 H121 S1 0.8699 2.7942 3.635(2) 162.90 1_655 yes
N12 H122 S1 0.8695 2.5452 3.3644(19) 157.38 3_555 yes
C16 H162 S5 1.0003 2.8449 3.720(2) 146.47 3_555 yes

loop_
_geom_torsion_atom_site_label_1
_geom_torsion_atom_site_label_2
_geom_torsion_atom_site_label_3
_geom_torsion_atom_site_label_4
_geom_torsion
_geom_torsion_publ_flag
O13 C14 C21 C20 75.5(3) no
O13 C14 C15 C16 -141.6(2) no
C21 C14 C15 C16 39.5(3) no
C15 C14 C21 C20 -105.6(3) no
C14 C15 C16 C17 68.1(3) no
C15 C16 C17 C18 -56.2(3) no
C16 C17 C18 C19 -53.9(3) no
C17 C18 C19 C20 103.6(3) no
C18 C19 C20 C21 -64.0(3) no
C19 C20 C21 C14 68.2(3) no
